data_4126596
loop_
_publ_author_name
'Petermayer, Christian'
'Thumser, Stefan'
'Kink, Florian'
'Mayer, Peter'
'Dube, Henry'

_publ_section_title
;
 Hemiindigo - Highly Bistable Photoswitching at the Biooptical Window.
;
_journal_name_full 'Journal of the American Chemical Society'
_journal_paper_doi 10.1021/jacs.7b07531
_journal_year 2017
_chemical_absolute_configuration unk
_chemical_formula_moiety 'C20 H22 N2 O'
_chemical_formula_sum 'C20 H22 N2 O'
_chemical_formula_weight 306.39
_chemical_name_common cp157
_space_group_crystal_system orthorhombic
_space_group_IT_number 19
_space_group_name_Hall 'P 2ac 2ab'
_space_group_name_H-M_alt 'P 21 21 21'
_symmetry_space_group_name_Hall 'P 2ac 2ab'
_symmetry_space_group_name_H-M 'P 21 21 21'
_atom_sites_solution_hydrogens geom
_audit_block_code C20H22N2O_uv447_carell
_audit_creation_method 'APEX3 v2015.9-RC7'
_audit_update_record 16-Aug-16
_cell_angle_alpha 90
_cell_angle_beta 90
_cell_angle_gamma 90
_cell_formula_units_Z 4
_cell_length_a 5.59700(10)
_cell_length_b 8.4620(2)
_cell_length_c 34.1983(7)
_cell_measurement_reflns_used 9982
_cell_measurement_temperature 100.(2)
_cell_measurement_theta_max 28.1723
_cell_measurement_theta_min 2.4795
_cell_volume 1619.69(6)
_computing_cell_refinement 'SAINT V8.35A (Bruker AXS Inc., 2015)'
_computing_data_collection 'SAINT V8.35A (Bruker AXS Inc., 2015)'
_computing_data_reduction 'SAINT V8.35A (Bruker AXS Inc., 2015)'
_computing_molecular_graphics 'shelXle (C.B. Huebschle, rev 740)'
_computing_structure_refinement 'SHELXL-2014/7 (Sheldrick, 2014)'
_computing_structure_solution 'XT, VERSION 2014/4'
_diffrn_ambient_temperature 100.(2)
_diffrn_detector_area_resol_mean 7.4074
_diffrn_measured_fraction_theta_full 0.996
_diffrn_measured_fraction_theta_max 0.997
_diffrn_measurement_device 'fixed-chi three-circle diffractometer'
_diffrn_measurement_device_type 'Bruker D8 Venture TXS'
_diffrn_measurement_method 'mix of phi and omega scans'
_diffrn_radiation_monochromator 'focusing mirrors'
_diffrn_radiation_type MoK\a
_diffrn_radiation_wavelength 0.71073
_diffrn_reflns_av_R_equivalents 0.0299
_diffrn_reflns_av_unetI/netI 0.0240
_diffrn_reflns_Laue_measured_fraction_full 0.996
_diffrn_reflns_Laue_measured_fraction_max 0.997
_diffrn_reflns_limit_h_max 7
_diffrn_reflns_limit_h_min -7
_diffrn_reflns_limit_k_max 10
_diffrn_reflns_limit_k_min -11
_diffrn_reflns_limit_l_max 45
_diffrn_reflns_limit_l_min -45
_diffrn_reflns_number 18993
_diffrn_reflns_point_group_measured_fraction_full 0.997
_diffrn_reflns_point_group_measured_fraction_max 0.998
_diffrn_reflns_theta_full 25.242
_diffrn_reflns_theta_max 28.279
_diffrn_reflns_theta_min 3.387
_diffrn_source 'rotating anode (TXS)'
_diffrn_source_current 50
_diffrn_source_power 2.5
_diffrn_source_type 'Bruker TXS'
_diffrn_source_voltage 50
_exptl_absorpt_coefficient_mu 0.078
_exptl_absorpt_correction_T_max 0.9705
_exptl_absorpt_correction_T_min 0.9074
_exptl_absorpt_correction_type multi-scan
_exptl_absorpt_process_details
;
SADABS-2014/5 - Bruker AXS area detector scaling and absorption correction
;
_exptl_crystal_colour red
_exptl_crystal_density_diffrn 1.256
_exptl_crystal_density_method 'not measured'
_exptl_crystal_description block
_exptl_crystal_F_000 656
_exptl_crystal_size_max 0.090
_exptl_crystal_size_mid 0.070
_exptl_crystal_size_min 0.040
_refine_diff_density_max 0.237
_refine_diff_density_min -0.287
_refine_diff_density_rms 0.039
_refine_ls_abs_structure_details
;

Refined as a perfect inversion twin.
;
_refine_ls_abs_structure_Flack 0.5
_refine_ls_extinction_method none
_refine_ls_goodness_of_fit_ref 1.066
_refine_ls_hydrogen_treatment constr
_refine_ls_matrix_type full
_refine_ls_number_parameters 211
_refine_ls_number_reflns 4019
_refine_ls_number_restraints 0
_refine_ls_restrained_S_all 1.066
_refine_ls_R_factor_all 0.0391
_refine_ls_R_factor_gt 0.0366
_refine_ls_shift/su_max 0.000
_refine_ls_shift/su_mean 0.000
_refine_ls_structure_factor_coef Fsqd
_refine_ls_weighting_details 'w=1/[\s^2^(Fo^2^)+(0.0481P)^2^+0.4329P] where P=(Fo^2^+2Fc^2^)/3'
_refine_ls_weighting_scheme calc
_refine_ls_wR_factor_gt 0.0934
_refine_ls_wR_factor_ref 0.0953
_reflns_Friedel_coverage 0.703
_reflns_Friedel_fraction_full 0.999
_reflns_Friedel_fraction_max 0.999
_reflns_number_gt 3818
_reflns_number_total 4019
_reflns_threshold_expression 'I > 2\s(I)'
_cod_data_source_file ja7b07531_si_002.cif
_cod_data_source_block uv447
_cod_depositor_comments
;
The following automatic conversions were performed:

'_exptl_absorpt_correction_type' value 'Multi-Scan' changed to
'multi-scan' according to
/home/data/users/saulius/crontab/automatic-downloads/rss-feeds/ACS/lib/dictionaries/cif_core.dic
dictionary named 'cif_core.dic' version 2.4.2 from 2011-04-26.

Automatic conversion script
Id: cif_fix_values 4973 2017-02-22 13:04:09Z antanas 
;
_cod_database_code 4126596
_shelx_estimated_absorpt_t_min 0.993
_shelx_estimated_absorpt_t_max 0.997
_shelx_space_group_comment
;
The symmetry employed for this shelxl refinement is uniquely defined
by the following loop, which should always be used as a source of
symmetry information in preference to the above space-group names.
They are only intended as comments.
;

loop_
_space_group_symop_operation_xyz
'x, y, z'
'-x+1/2, -y, z+1/2'
'-x, y+1/2, -z+1/2'
'x+1/2, -y+1/2, -z'

loop_
_atom_site_label
_atom_site_type_symbol
_atom_site_fract_x
_atom_site_fract_y
_atom_site_fract_z
_atom_site_U_iso_or_equiv
_atom_site_adp_type
_atom_site_occupancy
_atom_site_site_symmetry_order
_atom_site_calc_flag
_atom_site_refinement_flags_posn
_atom_site_refinement_flags_adp
O1 O -0.1846(3) 0.41983(17) 0.38293(4) 0.0258(3) Uani 1 1 d . .
N1 N 0.3209(3) 0.19612(18) 0.41022(4) 0.0193(3) Uani 1 1 d . .
N2 N -0.4153(3) 0.12403(19) 0.20815(4) 0.0225(3) Uani 1 1 d . .
C1 C 0.3164(3) 0.3119(2) 0.43861(5) 0.0170(3) Uani 1 1 d . .
C2 C 0.4737(3) 0.3355(2) 0.47001(5) 0.0205(4) Uani 1 1 d . .
H2 H 0.6042 0.2661 0.4746 0.025 Uiso 1 1 calc R U
C3 C 0.4307(3) 0.4643(2) 0.49406(5) 0.0227(4) Uani 1 1 d . .
H3 H 0.5363 0.4838 0.5153 0.027 Uiso 1 1 calc R U
C4 C 0.2370(4) 0.5669(2) 0.48825(5) 0.0243(4) Uani 1 1 d . .
H4 H 0.2133 0.6542 0.5053 0.029 Uiso 1 1 calc R U
C5 C 0.0807(4) 0.5407(2) 0.45762(5) 0.0227(4) Uani 1 1 d . .
H5 H -0.0527 0.6082 0.4537 0.027 Uiso 1 1 calc R U
C6 C 0.1223(3) 0.4133(2) 0.43263(5) 0.0179(3) Uani 1 1 d . .
C7 C -0.0046(3) 0.3611(2) 0.39748(5) 0.0183(3) Uani 1 1 d . .
C8 C 0.1351(3) 0.2217(2) 0.38286(5) 0.0175(3) Uani 1 1 d . .
C9 C 0.1193(3) 0.1343(2) 0.34948(5) 0.0185(3) Uani 1 1 d . .
H9 H 0.2353 0.0524 0.3484 0.022 Uiso 1 1 calc R U
C10 C -0.0339(3) 0.1375(2) 0.31529(5) 0.0173(3) Uani 1 1 d . .
C11 C -0.2391(3) 0.2309(2) 0.30924(5) 0.0190(3) Uani 1 1 d . .
H11 H -0.2930 0.2983 0.3296 0.023 Uiso 1 1 calc R U
C12 C -0.3641(3) 0.2270(2) 0.27429(5) 0.0197(3) Uani 1 1 d . .
H12 H -0.5019 0.2914 0.2713 0.024 Uiso 1 1 calc R U
C13 C -0.2916(3) 0.1296(2) 0.24301(5) 0.0181(3) Uani 1 1 d . .
C14 C -0.0868(3) 0.0351(2) 0.24885(5) 0.0214(4) Uani 1 1 d . .
H14 H -0.0317 -0.0317 0.2284 0.026 Uiso 1 1 calc R U
C15 C 0.0340(3) 0.0392(2) 0.28404(5) 0.0207(4) Uani 1 1 d . .
H15 H 0.1692 -0.0274 0.2873 0.025 Uiso 1 1 calc R U
C16 C -0.6137(3) 0.2306(2) 0.20132(5) 0.0243(4) Uani 1 1 d . .
H16A H -0.7049 0.1945 0.1785 0.036 Uiso 1 1 calc R U
H16B H -0.5526 0.3373 0.1964 0.036 Uiso 1 1 calc R U
H16C H -0.7178 0.2319 0.2244 0.036 Uiso 1 1 calc R U
C17 C -0.3061(4) 0.0552(3) 0.17363(5) 0.0284(4) Uani 1 1 d . .
H17A H -0.4221 0.0544 0.1522 0.043 Uiso 1 1 calc R U
H17B H -0.2561 -0.0534 0.1794 0.043 Uiso 1 1 calc R U
H17C H -0.1665 0.1179 0.1660 0.043 Uiso 1 1 calc R U
C18 C 0.5110(3) 0.0808(2) 0.40562(5) 0.0211(4) Uani 1 1 d . .
H18A H 0.6473 0.1117 0.4224 0.025 Uiso 1 1 calc R U
H18B H 0.5667 0.0824 0.3781 0.025 Uiso 1 1 calc R U
C19 C 0.4348(4) -0.0875(2) 0.41615(6) 0.0292(4) Uani 1 1 d . .
H19A H 0.3846 -0.0914 0.4439 0.035 Uiso 1 1 calc R U
H19B H 0.2971 -0.1192 0.3998 0.035 Uiso 1 1 calc R U
C20 C 0.6406(5) -0.2009(3) 0.40958(7) 0.0454(7) Uani 1 1 d . .
H20A H 0.5900 -0.3084 0.4163 0.068 Uiso 1 1 calc R U
H20B H 0.7758 -0.1703 0.4262 0.068 Uiso 1 1 calc R U
H20C H 0.6891 -0.1974 0.3821 0.068 Uiso 1 1 calc R U

loop_
_atom_site_aniso_label
_atom_site_aniso_U_11
_atom_site_aniso_U_22
_atom_site_aniso_U_33
_atom_site_aniso_U_23
_atom_site_aniso_U_13
_atom_site_aniso_U_12
O1 0.0266(7) 0.0269(7) 0.0241(6) -0.0051(5) -0.0076(6) 0.0122(6)
N1 0.0192(7) 0.0197(7) 0.0192(7) -0.0015(6) -0.0047(6) 0.0047(6)
N2 0.0240(8) 0.0265(8) 0.0169(7) -0.0026(6) -0.0032(6) 0.0007(7)
C1 0.0179(8) 0.0173(8) 0.0160(7) 0.0024(6) 0.0020(6) -0.0011(6)
C2 0.0174(8) 0.0255(9) 0.0187(8) 0.0032(7) -0.0015(7) 0.0003(7)
C3 0.0234(9) 0.0284(9) 0.0164(8) 0.0007(7) -0.0013(7) -0.0054(8)
C4 0.0329(10) 0.0217(8) 0.0182(8) -0.0021(7) 0.0002(7) -0.0005(8)
C5 0.0283(9) 0.0197(8) 0.0200(8) 0.0000(7) -0.0010(7) 0.0051(7)
C6 0.0202(8) 0.0176(8) 0.0159(7) 0.0027(6) -0.0013(6) 0.0014(6)
C7 0.0208(8) 0.0169(7) 0.0173(7) 0.0008(6) -0.0004(6) 0.0027(7)
C8 0.0166(8) 0.0177(8) 0.0183(7) 0.0027(6) -0.0016(6) 0.0028(6)
C9 0.0188(8) 0.0171(8) 0.0196(8) 0.0015(6) -0.0001(7) 0.0037(7)
C10 0.0193(8) 0.0167(8) 0.0159(7) 0.0013(6) 0.0007(6) -0.0012(7)
C11 0.0211(8) 0.0179(8) 0.0180(8) -0.0010(6) -0.0002(6) 0.0019(7)
C12 0.0198(8) 0.0193(8) 0.0200(8) 0.0014(7) -0.0009(7) 0.0012(7)
C13 0.0199(8) 0.0180(8) 0.0163(8) 0.0006(6) -0.0003(6) -0.0040(7)
C14 0.0228(8) 0.0232(9) 0.0183(8) -0.0049(7) 0.0010(7) 0.0012(7)
C15 0.0192(8) 0.0211(8) 0.0220(8) -0.0015(7) 0.0001(7) 0.0026(7)
C16 0.0220(9) 0.0293(10) 0.0216(8) 0.0028(7) -0.0043(7) -0.0022(8)
C17 0.0312(10) 0.0359(11) 0.0182(8) -0.0058(8) -0.0021(8) 0.0007(9)
C18 0.0182(8) 0.0246(8) 0.0203(8) -0.0014(7) -0.0027(7) 0.0073(7)
C19 0.0359(11) 0.0209(9) 0.0309(10) -0.0005(8) -0.0128(9) 0.0070(8)
C20 0.0685(17) 0.0361(12) 0.0317(11) -0.0110(9) -0.0171(11) 0.0318(12)

loop_
_atom_type_symbol
_atom_type_description
_atom_type_scat_dispersion_real
_atom_type_scat_dispersion_imag
_atom_type_scat_source
C C 0.0033 0.0016 'International Tables Vol C Tables 4.2.6.8 and 6.1.1.4'
H H 0.0000 0.0000 'International Tables Vol C Tables 4.2.6.8 and 6.1.1.4'
N N 0.0061 0.0033 'International Tables Vol C Tables 4.2.6.8 and 6.1.1.4'
O O 0.0106 0.0060 'International Tables Vol C Tables 4.2.6.8 and 6.1.1.4'

loop_
_geom_angle_atom_site_label_1
_geom_angle_atom_site_label_2
_geom_angle_atom_site_label_3
_geom_angle
C1 N1 C8 110.09(14)
C1 N1 C18 124.53(15)
C8 N1 C18 124.69(14)
C13 N2 C16 120.15(15)
C13 N2 C17 120.37(16)
C16 N2 C17 116.20(15)
N1 C1 C6 110.28(15)
N1 C1 C2 128.93(16)
C6 C1 C2 120.79(16)
C3 C2 C1 117.18(17)
C3 C2 H2 121.4
C1 C2 H2 121.4
C2 C3 C4 122.46(17)
C2 C3 H3 118.8
C4 C3 H3 118.8
C5 C4 C3 119.77(17)
C5 C4 H4 120.1
C3 C4 H4 120.1
C4 C5 C6 118.88(17)
C4 C5 H5 120.6
C6 C5 H5 120.6
C5 C6 C1 120.89(16)
C5 C6 C7 130.95(17)
C1 C6 C7 108.14(15)
O1 C7 C6 127.44(17)
O1 C7 C8 127.60(16)
C6 C7 C8 104.95(14)
C9 C8 N1 121.23(15)
C9 C8 C7 132.18(16)
N1 C8 C7 106.41(14)
C8 C9 C10 134.71(16)
C8 C9 H9 112.6
C10 C9 H9 112.6
C15 C10 C11 116.10(15)
C15 C10 C9 116.24(15)
C11 C10 C9 127.63(15)
C12 C11 C10 121.66(16)
C12 C11 H11 119.2
C10 C11 H11 119.2
C11 C12 C13 121.54(17)
C11 C12 H12 119.2
C13 C12 H12 119.2
N2 C13 C12 122.10(16)
N2 C13 C14 120.67(16)
C12 C13 C14 117.22(16)
C15 C14 C13 120.42(16)
C15 C14 H14 119.8
C13 C14 H14 119.8
C14 C15 C10 123.04(17)
C14 C15 H15 118.5
C10 C15 H15 118.5
N2 C16 H16A 109.5
N2 C16 H16B 109.5
H16A C16 H16B 109.5
N2 C16 H16C 109.5
H16A C16 H16C 109.5
H16B C16 H16C 109.5
N2 C17 H17A 109.5
N2 C17 H17B 109.5
H17A C17 H17B 109.5
N2 C17 H17C 109.5
H17A C17 H17C 109.5
H17B C17 H17C 109.5
N1 C18 C19 113.32(16)
N1 C18 H18A 108.9
C19 C18 H18A 108.9
N1 C18 H18B 108.9
C19 C18 H18B 108.9
H18A C18 H18B 107.7
C20 C19 C18 110.0(2)
C20 C19 H19A 109.7
C18 C19 H19A 109.7
C20 C19 H19B 109.7
C18 C19 H19B 109.7
H19A C19 H19B 108.2
C19 C20 H20A 109.5
C19 C20 H20B 109.5
H20A C20 H20B 109.5
C19 C20 H20C 109.5
H20A C20 H20C 109.5
H20B C20 H20C 109.5

loop_
_geom_bond_atom_site_label_1
_geom_bond_atom_site_label_2
_geom_bond_distance
O1 C7 1.229(2)
N1 C1 1.379(2)
N1 C8 1.415(2)
N1 C18 1.452(2)
N2 C13 1.380(2)
N2 C16 1.449(2)
N2 C17 1.451(2)
C1 C6 1.400(2)
C1 C2 1.403(2)
C2 C3 1.387(3)
C2 H2 0.9500
C3 C4 1.403(3)
C3 H3 0.9500
C4 C5 1.383(3)
C4 H4 0.9500
C5 C6 1.395(2)
C5 H5 0.9500
C6 C7 1.464(2)
C7 C8 1.501(2)
C8 C9 1.363(2)
C9 C10 1.450(2)
C9 H9 0.9500
C10 C15 1.406(2)
C10 C11 1.410(2)
C11 C12 1.385(2)
C11 H11 0.9500
C12 C13 1.410(2)
C12 H12 0.9500
C13 C14 1.412(3)
C14 C15 1.381(3)
C14 H14 0.9500
C15 H15 0.9500
C16 H16A 0.9800
C16 H16B 0.9800
C16 H16C 0.9800
C17 H17A 0.9800
C17 H17B 0.9800
C17 H17C 0.9800
C18 C19 1.529(3)
C18 H18A 0.9900
C18 H18B 0.9900
C19 C20 1.516(3)
C19 H19A 0.9900
C19 H19B 0.9900
C20 H20A 0.9800
C20 H20B 0.9800
C20 H20C 0.9800

loop_
_geom_torsion_atom_site_label_1
_geom_torsion_atom_site_label_2
_geom_torsion_atom_site_label_3
_geom_torsion_atom_site_label_4
_geom_torsion
C8 N1 C1 C6 3.1(2)
C18 N1 C1 C6 173.92(16)
C8 N1 C1 C2 -176.86(17)
C18 N1 C1 C2 -6.0(3)
N1 C1 C2 C3 178.74(18)
C6 C1 C2 C3 -1.2(3)
C1 C2 C3 C4 1.1(3)
C2 C3 C4 C5 0.1(3)
C3 C4 C5 C6 -1.1(3)
C4 C5 C6 C1 1.0(3)
C4 C5 C6 C7 -177.23(18)
N1 C1 C6 C5 -179.74(17)
C2 C1 C6 C5 0.2(3)
N1 C1 C6 C7 -1.2(2)
C2 C1 C6 C7 178.81(16)
C5 C6 C7 O1 -2.0(3)
C1 C6 C7 O1 179.65(18)
C5 C6 C7 C8 177.31(19)
C1 C6 C7 C8 -1.07(19)
C1 N1 C8 C9 172.12(16)
C18 N1 C8 C9 1.3(3)
C1 N1 C8 C7 -3.67(19)
C18 N1 C8 C7 -174.47(16)
O1 C7 C8 C9 7.0(3)
C6 C7 C8 C9 -172.31(19)
O1 C7 C8 N1 -177.89(18)
C6 C7 C8 N1 2.84(18)
N1 C8 C9 C10 -175.05(18)
C7 C8 C9 C10 -0.5(4)
C8 C9 C10 C15 170.5(2)
C8 C9 C10 C11 -7.5(3)
C15 C10 C11 C12 -0.7(2)
C9 C10 C11 C12 177.26(18)
C10 C11 C12 C13 -0.2(3)
C16 N2 C13 C12 5.7(3)
C17 N2 C13 C12 164.49(18)
C16 N2 C13 C14 -175.08(17)
C17 N2 C13 C14 -16.3(3)
C11 C12 C13 N2 179.64(17)
C11 C12 C13 C14 0.4(3)
N2 C13 C14 C15 -178.92(18)
C12 C13 C14 C15 0.3(3)
C13 C14 C15 C10 -1.3(3)
C11 C10 C15 C14 1.5(3)
C9 C10 C15 C14 -176.73(17)
C1 N1 C18 C19 110.60(19)
C8 N1 C18 C19 -79.9(2)
N1 C18 C19 C20 178.54(15)
